data_1560726
loop_
_publ_author_name
'Prakash, Prabhat'
'Ardhra, Shylendran'
'Fall, Birane'
'Zdilla, Michael J.'
'Wunder, Stephanie L.'
'Venkatnathan, Arun'

_publ_section_title
;
 Solvate sponge crystals of (DMF)3NaClO4: reversible pressure/temperature
 controlled juicing in a melt/press-castable sodium-ion conductor
;
_journal_issue 15
_journal_name_full 'Chemical Science'
_journal_page_first 5574
_journal_page_last 5581
_journal_paper_doi 10.1039/D0SC06455F
_journal_volume 12
_journal_year 2021
_chemical_formula_moiety 'C6 H14 Cl N2 Na O6'
_chemical_formula_sum 'C6 H14 Cl N2 Na O6'
_chemical_formula_weight 268.63
_chemical_name_systematic 'bis(N,N-dimetylformamide)-perchlorato sodium'
_chemical_properties_physical Moisture-sensitive,Hygroscopic
_space_group_crystal_system monoclinic
_space_group_IT_number 13
_space_group_name_Hall '-P 2yac'
_space_group_name_H-M_alt 'P 1 2/n 1'
_atom_sites_solution_hydrogens mixed
_atom_sites_solution_primary direct
_atom_sites_solution_secondary difmap
_audit_creation_date 2020-06-20
_audit_creation_method
;
Olex2 1.2
(compiled 2018.05.29 svn.r3508 for OlexSys, GUI svn.r5506)
;
_audit_update_record
;
2020-07-24 deposited with the CCDC.	2021-03-01 downloaded from the CCDC.
;
_cell_angle_alpha 90
_cell_angle_beta 108.244(3)
_cell_angle_gamma 90
_cell_formula_units_Z 4
_cell_length_a 9.1493(14)
_cell_length_b 10.1833(15)
_cell_length_c 13.220(2)
_cell_measurement_reflns_used 2807
_cell_measurement_temperature 100(2)
_cell_measurement_theta_max 27.72
_cell_measurement_theta_min 2.58
_cell_volume 1169.8(3)
_computing_cell_refinement 'SAINT v8.34A (Bruker, 2013)'
_computing_data_collection 'COSMO (BrukerAXS)'
_computing_data_reduction 'SAINT v8.34A (Bruker, 2013)'
_computing_molecular_graphics 'Olex2 (Dolomanov et al., 2009)'
_computing_publication_material 'Olex2 (Dolomanov et al., 2009)'
_computing_structure_refinement 'ShelXL (Sheldrick, 2015)'
_computing_structure_solution 'ShelXS (Sheldrick, 2008)'
_diffrn_ambient_temperature 99.98
_diffrn_detector_area_resol_mean 8.333
_diffrn_measured_fraction_theta_full 0.844
_diffrn_measured_fraction_theta_max 0.843
_diffrn_measurement_device_type 'Bruker APEX-II CCD'
_diffrn_measurement_method '\f and \w scans'
_diffrn_radiation_type MoK\a
_diffrn_radiation_wavelength 0.71073
_diffrn_reflns_av_R_equivalents 0.0157
_diffrn_reflns_av_unetI/netI 0.0210
_diffrn_reflns_Laue_measured_fraction_full 0.844
_diffrn_reflns_Laue_measured_fraction_max 0.843
_diffrn_reflns_limit_h_max 11
_diffrn_reflns_limit_h_min -5
_diffrn_reflns_limit_k_max 13
_diffrn_reflns_limit_k_min -10
_diffrn_reflns_limit_l_max 16
_diffrn_reflns_limit_l_min -17
_diffrn_reflns_number 5501
_diffrn_reflns_point_group_measured_fraction_full 0.844
_diffrn_reflns_point_group_measured_fraction_max 0.843
_diffrn_reflns_theta_full 25.242
_diffrn_reflns_theta_max 27.810
_diffrn_reflns_theta_min 2.000
_diffrn_source 'sealed tube'
_diffrn_standards_number 0
_exptl_absorpt_coefficient_mu 0.378
_exptl_absorpt_correction_T_max 0.7456
_exptl_absorpt_correction_T_min 0.6381
_exptl_absorpt_correction_type multi-scan
_exptl_absorpt_process_details
'SADABS-2014/5 (Bruker,2014/5) was used for absorption correction. wR2(int) was 0.0329 before and 0.0249 after correction. The Ratio of minimum to maximum transmission is 0.8558. The \l/2 correction factor is 0.00150.'
_exptl_crystal_colour 'clear white'
_exptl_crystal_colour_lustre clear
_exptl_crystal_colour_primary white
_exptl_crystal_density_diffrn 1.525
_exptl_crystal_description block
_exptl_crystal_F_000 560
_exptl_crystal_recrystallization_method 'From the Melt'
_exptl_crystal_size_max 0.152
_exptl_crystal_size_mid 0.121
_exptl_crystal_size_min 0.076
_refine_diff_density_max 0.502
_refine_diff_density_min -0.305
_refine_diff_density_rms 0.051
_refine_ls_extinction_method none
_refine_ls_goodness_of_fit_ref 1.059
_refine_ls_hydrogen_treatment mixed
_refine_ls_matrix_type full
_refine_ls_number_parameters 159
_refine_ls_number_reflns 2335
_refine_ls_number_restraints 0
_refine_ls_restrained_S_all 1.059
_refine_ls_R_factor_all 0.0414
_refine_ls_R_factor_gt 0.0320
_refine_ls_shift/su_max 0.000
_refine_ls_shift/su_mean 0.000
_refine_ls_structure_factor_coef Fsqd
_refine_ls_weighting_details 'w=1/[\s^2^(Fo^2^)+(0.0413P)^2^+0.6704P] where P=(Fo^2^+2Fc^2^)/3'
_refine_ls_weighting_scheme calc
_refine_ls_wR_factor_gt 0.0816
_refine_ls_wR_factor_ref 0.0869
_reflns_Friedel_coverage 0.000
_reflns_number_gt 1954
_reflns_number_total 2335
_reflns_threshold_expression 'I > 2\s(I)'
_cod_data_source_file d0sc06455f5.cif
_cod_data_source_block mo_3183_0m
_cod_depositor_comments 'Adding full bibliography for 1560726.cif.'
_cod_database_code 1560726
_shelx_shelxl_version_number 2018/3
_shelx_space_group_comment
;
The symmetry employed for this shelxl refinement is uniquely defined
by the following loop, which should always be used as a source of
symmetry information in preference to the above space-group names.
They are only intended as comments.
;
_shelx_estimated_absorpt_t_max 0.972
_shelx_estimated_absorpt_t_min 0.945
_olex2_refinement_description
;
1. Fixed Uiso
 At 1.5 times of:
  All C(H,H,H) groups
2.a Idealised Me refined as rotating group:
 C1T(H1TA,H1TB,H1TC), C2T(H2TA,H2TB,H2TC), C3T(H3TA,H3TB,H3TC), C4T(H4TA,H4TB,
 H4TC)
;
_olex2_submission_special_instructions 'No special instructions were received'

loop_
_space_group_symop_operation_xyz
'x, y, z'
'-x+1/2, y, -z+1/2'
'-x, -y, -z'
'x-1/2, -y, z-1/2'

loop_
_atom_site_label
_atom_site_type_symbol
_atom_site_fract_x
_atom_site_fract_y
_atom_site_fract_z
_atom_site_U_iso_or_equiv
_atom_site_adp_type
_atom_site_occupancy
_atom_site_site_symmetry_order
_atom_site_calc_flag
_atom_site_refinement_flags_posn
_atom_site_refinement_flags_adp
_atom_site_refinement_flags_occupancy
_atom_site_disorder_assembly
_atom_site_disorder_group
Cl1 Cl 0.73238(5) 0.21479(4) 0.02626(3) 0.02090(13) Uani 1 1 d . . . . .
Na1 Na 0.500000 0.500000 0.000000 0.0197(2) Uani 1 2 d S T P . .
Na2 Na 0.750000 0.41761(8) 0.250000 0.0187(2) Uani 1 2 d S T P . .
O1 O 0.48986(15) 0.38664(11) 0.15494(9) 0.0212(3) Uani 1 1 d . . . . .
O1C O 0.6694(2) 0.33686(15) -0.02336(11) 0.0511(5) Uani 1 1 d . . . . .
O2 O 0.71607(16) 0.59658(11) 0.12179(8) 0.0218(3) Uani 1 1 d . . . . .
O2C O 0.6113(2) 0.12199(17) 0.01186(14) 0.0491(5) Uani 1 1 d . . . . .
O3C O 0.84127(18) 0.16702(12) -0.02260(10) 0.0303(3) Uani 1 1 d . . . . .
O4C O 0.80692(18) 0.23808(14) 0.13781(10) 0.0334(4) Uani 1 1 d . . . . .
N1 N 0.27296(19) 0.26331(13) 0.12179(11) 0.0202(3) Uani 1 1 d . . . . .
N2 N 0.8855(2) 0.76483(14) 0.17300(11) 0.0263(4) Uani 1 1 d . . . . .
C1 C 0.4238(2) 0.27916(16) 0.14759(12) 0.0198(4) Uani 1 1 d . . . . .
H1 H 0.482(2) 0.1949(18) 0.1585(14) 0.018(5) Uiso 1 1 d . . . . .
C1T C 0.2044(3) 0.13250(18) 0.10962(15) 0.0290(5) Uani 1 1 d . . . . .
H1TA H 0.285868 0.066140 0.123165 0.044 Uiso 1 1 calc GR . . . .
H1TB H 0.134135 0.122183 0.036963 0.044 Uiso 1 1 calc GR . . . .
H1TC H 0.147258 0.121345 0.160552 0.044 Uiso 1 1 calc GR . . . .
C2 C 0.7462(2) 0.71518(16) 0.13113(12) 0.0204(4) Uani 1 1 d . . . . .
H2 H 0.667(3) 0.781(2) 0.1081(16) 0.027(6) Uiso 1 1 d . . . . .
C2T C 0.1680(2) 0.37503(17) 0.10168(14) 0.0250(4) Uani 1 1 d . . . . .
H2TA H 0.227437 0.456818 0.113031 0.038 Uiso 1 1 calc GR . . . .
H2TB H 0.106628 0.371698 0.150492 0.038 Uiso 1 1 calc GR . . . .
H2TC H 0.099567 0.371655 0.027996 0.038 Uiso 1 1 calc GR . . . .
C3T C 1.0211(3) 0.6807(2) 0.20963(16) 0.0387(6) Uani 1 1 d . . . . .
H3TA H 0.990666 0.588903 0.193425 0.058 Uiso 1 1 calc GR . . . .
H3TB H 1.068315 0.691154 0.286705 0.058 Uiso 1 1 calc GR . . . .
H3TC H 1.095416 0.705634 0.173360 0.058 Uiso 1 1 calc GR . . . .
C4T C 0.9103(4) 0.9061(2) 0.18694(17) 0.0482(7) Uani 1 1 d . . . . .
H4TA H 0.812263 0.952072 0.156431 0.072 Uiso 1 1 calc GR . . . .
H4TB H 0.983328 0.934598 0.150711 0.072 Uiso 1 1 calc GR . . . .
H4TC H 0.951997 0.926416 0.263047 0.072 Uiso 1 1 calc GR . . . .

loop_
_atom_site_aniso_label
_atom_site_aniso_U_11
_atom_site_aniso_U_22
_atom_site_aniso_U_33
_atom_site_aniso_U_23
_atom_site_aniso_U_13
_atom_site_aniso_U_12
Cl1 0.0203(3) 0.0226(2) 0.01808(19) -0.00247(13) 0.00345(16) 0.00216(14)
Na1 0.0207(6) 0.0198(4) 0.0147(4) 0.0011(3) 0.0002(4) -0.0020(3)
Na2 0.0164(6) 0.0205(4) 0.0166(4) 0.000 0.0014(4) 0.000
O1 0.0180(8) 0.0238(6) 0.0192(5) 0.0032(4) 0.0021(5) -0.0034(5)
O1C 0.0818(15) 0.0419(9) 0.0282(7) 0.0082(6) 0.0154(8) 0.0352(9)
O2 0.0242(8) 0.0228(6) 0.0160(5) -0.0005(4) 0.0031(5) -0.0055(5)
O2C 0.0367(12) 0.0547(10) 0.0611(10) -0.0247(8) 0.0230(9) -0.0216(8)
O3C 0.0291(9) 0.0325(7) 0.0331(7) -0.0074(5) 0.0153(6) -0.0002(6)
O4C 0.0345(10) 0.0424(8) 0.0167(6) -0.0067(5) -0.0015(6) 0.0086(6)
N1 0.0183(9) 0.0219(7) 0.0194(6) -0.0006(5) 0.0046(6) -0.0028(5)
N2 0.0296(11) 0.0278(8) 0.0183(7) 0.0005(5) 0.0030(6) -0.0109(6)
C1 0.0215(11) 0.0219(8) 0.0144(7) 0.0021(6) 0.0034(7) 0.0006(6)
C1T 0.0287(12) 0.0274(9) 0.0278(9) -0.0011(7) 0.0044(8) -0.0106(7)
C2 0.0235(11) 0.0229(8) 0.0138(7) 0.0015(6) 0.0042(7) 0.0007(7)
C2T 0.0199(11) 0.0300(9) 0.0250(8) 0.0007(7) 0.0068(7) 0.0021(7)
C3T 0.0225(13) 0.0614(14) 0.0269(9) 0.0128(9) 0.0001(9) -0.0076(10)
C4T 0.079(2) 0.0337(11) 0.0312(10) -0.0075(8) 0.0156(11) -0.0314(12)

loop_
_atom_type_symbol
_atom_type_description
_atom_type_scat_dispersion_real
_atom_type_scat_dispersion_imag
_atom_type_scat_source
C C 0.0033 0.0016 'International Tables Vol C Tables 4.2.6.8 and 6.1.1.4'
H H 0.0000 0.0000 'International Tables Vol C Tables 4.2.6.8 and 6.1.1.4'
N N 0.0061 0.0033 'International Tables Vol C Tables 4.2.6.8 and 6.1.1.4'
O O 0.0106 0.0060 'International Tables Vol C Tables 4.2.6.8 and 6.1.1.4'
Na Na 0.0362 0.0249 'International Tables Vol C Tables 4.2.6.8 and 6.1.1.4'
Cl Cl 0.1484 0.1585 'International Tables Vol C Tables 4.2.6.8 and 6.1.1.4'

loop_
_geom_angle_atom_site_label_1
_geom_angle_atom_site_label_2
_geom_angle_atom_site_label_3
_geom_angle
_geom_angle_site_symmetry_1
_geom_angle_site_symmetry_3
_geom_angle_publ_flag
O2C Cl1 O1C 109.20(12) . . ?
O2C Cl1 O3C 109.67(10) . . ?
O2C Cl1 O4C 110.26(10) . . ?
O3C Cl1 O1C 108.90(10) . . ?
O3C Cl1 O4C 110.20(9) . . ?
O4C Cl1 O1C 108.59(8) . . ?
Na2 Na1 Na2 180.00(3) 3_665 . ?
O1 Na1 Na2 138.01(3) . 3_665 ?
O1 Na1 Na2 138.01(3) 3_665 . ?
O1 Na1 Na2 41.99(3) . . ?
O1 Na1 Na2 41.99(3) 3_665 3_665 ?
O1 Na1 O1 180.0 3_665 . ?
O1C Na1 Na2 107.99(4) 3_665 . ?
O1C Na1 Na2 72.01(4) . . ?
O1C Na1 Na2 107.99(4) . 3_665 ?
O1C Na1 Na2 72.01(4) 3_665 3_665 ?
O1C Na1 O1 88.58(5) 3_665 3_665 ?
O1C Na1 O1 91.42(5) 3_665 . ?
O1C Na1 O1 88.58(5) . . ?
O1C Na1 O1 91.42(5) . 3_665 ?
O1C Na1 O1C 180.00(8) . 3_665 ?
O2 Na1 Na2 135.58(3) 3_665 . ?
O2 Na1 Na2 135.58(3) . 3_665 ?
O2 Na1 Na2 44.42(3) 3_665 3_665 ?
O2 Na1 Na2 44.42(3) . . ?
O2 Na1 O1 82.17(4) . . ?
O2 Na1 O1 97.83(4) 3_665 . ?
O2 Na1 O1 97.83(4) . 3_665 ?
O2 Na1 O1 82.17(4) 3_665 3_665 ?
O2 Na1 O1C 86.44(6) 3_665 3_665 ?
O2 Na1 O1C 93.56(6) 3_665 . ?
O2 Na1 O1C 93.56(6) . 3_665 ?
O2 Na1 O1C 86.44(6) . . ?
O2 Na1 O2 180.0 . 3_665 ?
Na1 Na2 Na1 152.12(3) 2_655 . ?
O1 Na2 Na1 142.94(3) 2_655 . ?
O1 Na2 Na1 142.94(3) . 2_655 ?
O1 Na2 Na1 42.86(3) 2_655 2_655 ?
O1 Na2 Na1 42.86(3) . . ?
O1 Na2 O1 164.50(7) . 2_655 ?
O1 Na2 O2 111.13(5) . 2_655 ?
O1 Na2 O2 80.84(4) 2_655 2_655 ?
O1 Na2 O2 111.13(5) 2_655 . ?
O1 Na2 O2 80.84(4) . . ?
O1 Na2 O4C 81.65(5) . 2_655 ?
O1 Na2 O4C 87.06(5) 2_655 2_655 ?
O1 Na2 O4C 81.65(5) 2_655 . ?
O1 Na2 O4C 87.06(5) . . ?
O2 Na2 Na1 112.46(4) . 2_655 ?
O2 Na2 Na1 112.46(4) 2_655 . ?
O2 Na2 Na1 42.12(3) 2_655 2_655 ?
O2 Na2 Na1 42.12(3) . . ?
O2 Na2 O2 83.43(6) . 2_655 ?
O2 Na2 O4C 97.95(4) 2_655 2_655 ?
O2 Na2 O4C 97.95(4) . . ?
O2 Na2 O4C 161.68(5) 2_655 . ?
O2 Na2 O4C 161.68(5) . 2_655 ?
O4C Na2 Na1 122.70(3) 2_655 . ?
O4C Na2 Na1 79.09(3) . . ?
O4C Na2 Na1 79.09(3) 2_655 2_655 ?
O4C Na2 Na1 122.70(3) . 2_655 ?
O4C Na2 O4C 86.47(8) 2_655 . ?
Na2 O1 Na1 95.15(5) . . ?
C1 O1 Na1 120.71(10) . . ?
C1 O1 Na2 123.41(11) . . ?
Cl1 O1C Na1 137.31(11) . . ?
Na1 O2 Na2 93.46(4) . . ?
C2 O2 Na1 126.38(11) . . ?
C2 O2 Na2 133.15(10) . . ?
Cl1 O4C Na2 127.37(8) . . ?
C1 N1 C1T 121.13(16) . . ?
C1 N1 C2T 121.70(15) . . ?
C2T N1 C1T 117.15(17) . . ?
C2 N2 C3T 121.52(15) . . ?
C2 N2 C4T 121.4(2) . . ?
C4T N2 C3T 117.02(19) . . ?
O1 C1 N1 124.87(16) . . ?
O2 C2 N2 124.83(17) . . ?

loop_
_geom_bond_atom_site_label_1
_geom_bond_atom_site_label_2
_geom_bond_distance
_geom_bond_site_symmetry_2
_geom_bond_publ_flag
Cl1 O1C 1.4391(14) . ?
Cl1 O2C 1.4227(17) . ?
Cl1 O3C 1.4315(16) . ?
Cl1 O4C 1.4375(12) . ?
Na1 Na2 3.4822(5) 3_665 ?
Na1 Na2 3.4822(5) . ?
Na1 O1 2.3782(12) 3_665 ?
Na1 O1 2.3782(12) . ?
Na1 O1C 2.3572(16) 3_665 ?
Na1 O1C 2.3572(16) . ?
Na1 O2 2.3398(12) 3_665 ?
Na1 O2 2.3398(12) . ?
Na2 O1 2.3390(13) . ?
Na2 O1 2.3390(13) 2_655 ?
Na2 O2 2.4416(13) . ?
Na2 O2 2.4416(13) 2_655 ?
Na2 O4C 2.5094(15) 2_655 ?
Na2 O4C 2.5094(15) . ?
O1 C1 1.239(2) . ?
O2 C2 1.236(2) . ?
N1 C1 1.323(3) . ?
N1 C1T 1.460(2) . ?
N1 C2T 1.458(2) . ?
N2 C2 1.322(2) . ?
N2 C3T 1.460(3) . ?
N2 C4T 1.459(2) . ?
